data_2104323
loop_
_publ_author_name
'Ivashevskaya, Svetlana N.'
'van de Streek, Jacco'
'Djanhan, Juste E.'
'Br\"uning, J\"urgen'
'Alig, Edith'
'Bolte, Michael'
'Schmidt, Martin U.'
'Blaschka, Peter'
'H\"offken, Hans Wolfgang'
'Erk, Peter'

_publ_section_title
;
 Structure determination of seven phases and solvates of Pigment Yellow
 183 and Pigment Yellow 191 from X-ray powder and single-crystal data
;
_journal_issue 2
_journal_name_full 'Acta Crystallographica Section B'
_journal_page_first 212
_journal_page_last 222
_journal_paper_doi 10.1107/S0108768109001827
_journal_volume 65
_journal_year 2009
_chemical_formula_sum 'C16 H16 Ca Cl2 N4 O10 S2'
_chemical_formula_weight 599.43
_chemical_name_systematic
;
 ?
;
_space_group_IT_number 2
_symmetry_cell_setting triclinic
_symmetry_space_group_name_Hall '-P 1'
_symmetry_space_group_name_H-M 'P -1'
_atom_sites_solution_hydrogens geom
_atom_sites_solution_primary direct
_atom_sites_solution_secondary difmap
_audit_creation_method SHELXL-97
_cell_angle_alpha 98.605(19)
_cell_angle_beta 92.35(3)
_cell_angle_gamma 102.77(3)
_cell_formula_units_Z 2
_cell_length_a 5.574(3)
_cell_length_b 10.925(3)
_cell_length_c 18.801(5)
_cell_measurement_reflns_used 25
_cell_measurement_temperature 203(2)
_cell_measurement_theta_max 115
_cell_measurement_theta_min 2
_cell_volume 1100.8(7)
_computing_structure_refinement 'SHELXL-97 (Sheldrick, 1997)'
_computing_structure_solution 'SHELXS-97 (Sheldrick, 1990)'
_diffrn_ambient_temperature 203(2)
_diffrn_measured_fraction_theta_full 0.996
_diffrn_measured_fraction_theta_max 0.996
_diffrn_measurement_device_type 'Siemens P4'
_diffrn_radiation_monochromator graphite
_diffrn_radiation_source 'fine-focus sealed tube'
_diffrn_radiation_type CuK\a
_diffrn_radiation_wavelength 1.54178
_diffrn_reflns_av_R_equivalents 0.0727
_diffrn_reflns_av_sigmaI/netI 0.0986
_diffrn_reflns_limit_h_max 5
_diffrn_reflns_limit_h_min -5
_diffrn_reflns_limit_k_max 11
_diffrn_reflns_limit_k_min -11
_diffrn_reflns_limit_l_max 20
_diffrn_reflns_limit_l_min -20
_diffrn_reflns_number 3144
_diffrn_reflns_theta_full 55.42
_diffrn_reflns_theta_max 55.42
_diffrn_reflns_theta_min 2.38
_exptl_absorpt_coefficient_mu 7.087
_exptl_absorpt_correction_T_max 1.000
_exptl_absorpt_correction_T_min 0.414
_exptl_absorpt_correction_type DifabsEmpirical(SHELXA)
_exptl_absorpt_process_details 'theta/2theta scan'
_exptl_crystal_colour orange
_exptl_crystal_density_diffrn 1.808
_exptl_crystal_density_method 'not measured'
_exptl_crystal_description needle
_exptl_crystal_F_000 608
_exptl_crystal_size_max 0.40
_exptl_crystal_size_mid 0.02
_exptl_crystal_size_min 0.02
_refine_diff_density_max 0.554
_refine_diff_density_min -0.475
_refine_ls_extinction_coef 0.0004(3)
_refine_ls_extinction_expression Fc^*^=kFc[1+0.001xFc^2^\l^3^/sin(2\q)]^-1/4^
_refine_ls_extinction_method SHELXL
_refine_ls_goodness_of_fit_ref 1.018
_refine_ls_hydrogen_treatment mixed
_refine_ls_matrix_type full
_refine_ls_number_parameters 347
_refine_ls_number_reflns 2790
_refine_ls_number_restraints 11
_refine_ls_restrained_S_all 1.016
_refine_ls_R_factor_all 0.0943
_refine_ls_R_factor_gt 0.0548
_refine_ls_shift/su_max 0.002
_refine_ls_shift/su_mean 0.000
_refine_ls_structure_factor_coef Fsqd
_refine_ls_weighting_details 'calc w=1/[\s^2^(Fo^2^)+(0.0728P)^2^+0.0000P] where P=(Fo^2^+2Fc^2^)/3'
_refine_ls_weighting_scheme calc
_refine_ls_wR_factor_gt 0.1238
_refine_ls_wR_factor_ref 0.1432
_reflns_number_gt 1925
_reflns_number_total 2790
_reflns_threshold_expression >2sigma(I)
_cod_data_source_file og5036.cif
_cod_data_source_block PY183beta
_cod_original_cell_volume 1100.8(8)
_cod_original_sg_symbol_H-M P-1
_cod_database_code 2104323

loop_
_symmetry_equiv_pos_as_xyz
'x, y, z'
'-x, -y, -z'

loop_
_atom_site_type_symbol
_atom_site_label
_atom_site_fract_x
_atom_site_fract_y
_atom_site_fract_z
_atom_site_U_iso_or_equiv
_atom_site_adp_type
_atom_site_calc_flag
_atom_site_refinement_flags
_atom_site_occupancy
_atom_site_disorder_assembly
_atom_site_disorder_group
S S1 -0.2118(3) 0.51677(16) -0.15157(8) 0.0171(5) Uani d . 1 . .
S S2 0.6430(3) 0.02825(16) -0.09751(8) 0.0160(5) Uani d . 1 . .
Cl Cl1 -0.7209(4) 0.5875(2) -0.44216(10) 0.0434(6) Uani d . 1 . .
Cl Cl2 -0.8091(3) 0.74322(17) -0.29333(10) 0.0295(5) Uani d . 1 . .
Ca Ca 0.2484(3) 0.21803(13) 0.00759(7) 0.0168(4) Uani d D 1 . .
C C1 -0.4205(13) 0.4876(7) -0.3642(4) 0.0225(18) Uani d . 1 . .
H H1 -0.3937 0.4424 -0.4086 0.05(3) Uiso calc R 1 . .
C C2 -0.5752(13) 0.5714(7) -0.3624(4) 0.0241(18) Uani d . 1 . .
C C3 -0.6162(13) 0.6380(6) -0.2973(4) 0.0203(17) Uani d . 1 . .
C C4 -0.4997(12) 0.6210(6) -0.2345(4) 0.0190(17) Uani d . 1 . .
H H4 -0.5234 0.6684 -0.1904 0.002(15) Uiso calc R 1 . .
C C5 -0.3507(12) 0.5369(6) -0.2348(4) 0.0179(17) Uani d . 1 . .
C C6 -0.3053(12) 0.4699(6) -0.3011(3) 0.0136(15) Uani d . 1 . .
O O7 -0.3142(9) 0.5916(4) -0.0955(2) 0.0236(12) Uani d . 1 . .
O O8 0.0516(8) 0.5632(5) -0.1546(3) 0.0263(12) Uani d . 1 . .
O O9 -0.2794(10) 0.3816(4) -0.1473(2) 0.0282(13) Uani d . 1 . .
N N10 -0.1453(10) 0.3868(5) -0.3031(3) 0.0201(14) Uani d . 1 . .
H H10 -0.0816 0.3708 -0.2634 0.04(3) Uiso calc R 1 . .
N N11 -0.0937(10) 0.3333(5) -0.3670(3) 0.0195(14) Uani d . 1 . .
C C12 0.0656(13) 0.2604(6) -0.3659(3) 0.0178(16) Uani d . 1 . .
C C13 0.1870(13) 0.2282(6) -0.3035(4) 0.0182(16) Uani d . 1 . .
O O14 0.1690(9) 0.2663(5) -0.2389(2) 0.0263(12) Uani d . 1 . .
N N15 0.3288(11) 0.1487(6) -0.3335(3) 0.0213(14) Uani d . 1 . .
N N16 0.3027(11) 0.1280(6) -0.4095(3) 0.0267(16) Uani d . 1 . .
C C17 0.1483(14) 0.1923(7) -0.4290(4) 0.0239(18) Uani d . 1 . .
C C18 0.0786(18) 0.1934(9) -0.5057(4) 0.050(3) Uani d . 1 . .
H H18A 0.1143 0.2804 -0.5149 0.068(18) Uiso calc R 1 . .
H H18B -0.0963 0.1559 -0.5162 0.068(18) Uiso calc R 1 . .
H H18C 0.1721 0.1446 -0.5362 0.068(18) Uiso calc R 1 . .
C C19 0.4851(12) 0.0838(6) -0.2987(3) 0.0166(16) Uani d . 1 . .
C C20 0.4912(12) 0.0885(6) -0.2243(3) 0.0173(16) Uani d . 1 . .
H H20 0.3928 0.1338 -0.1965 0.03(2) Uiso calc R 1 . .
C C21 0.6425(12) 0.0263(6) -0.1919(3) 0.0163(16) Uani d . 1 . .
C C22 0.7917(13) -0.0408(7) -0.2314(3) 0.0230(18) Uani d . 1 . .
H H22 0.8967 -0.0817 -0.2084 0.016(18) Uiso calc R 1 . .
C C23 0.7813(14) -0.0456(7) -0.3058(4) 0.0234(18) Uani d . 1 . .
H H23 0.8782 -0.0919 -0.3335 0.05(2) Uiso calc R 1 . .
C C24 0.6305(13) 0.0166(7) -0.3397(4) 0.0211(17) Uani d . 1 . .
H H24 0.6264 0.0135 -0.3899 0.04(2) Uiso calc R 1 . .
O O25 0.4473(9) 0.0905(5) -0.0740(2) 0.0255(12) Uani d . 1 . .
O O26 0.8868(9) 0.0938(5) -0.0652(2) 0.0274(12) Uani d . 1 . .
O O27 0.5817(9) -0.1058(4) -0.0888(2) 0.0235(12) Uani d . 1 . .
O O30 0.2142(10) 0.3491(5) -0.0816(3) 0.0297(13) Uani d D 1 . .
H H30A 0.288(7) 0.350(9) -0.1191(13) 0.08(3) Uiso d D 1 . .
H H30B 0.068(4) 0.343(10) -0.095(2) 0.08(3) Uiso d D 1 . .
O O31 -0.0541(10) 0.1782(5) 0.0942(3) 0.0331(13) Uani d D 1 . .
H H31A -0.117(8) 0.2372(16) 0.112(2) 0.14(4) Uiso d D 1 . .
H H31B -0.172(6) 0.115(3) 0.0842(14) 0.14(4) Uiso d D 1 . .
O O32 0.6715(10) 0.3446(5) 0.0060(3) 0.0314(13) Uani d D 1 . .
H H32A 0.704(15) 0.412(3) 0.036(3) 0.05(2) Uiso d D 1 . .
H H32B 0.711(15) 0.366(6) -0.0331(17) 0.05(2) Uiso d D 1 . .

loop_
_atom_site_aniso_label
_atom_site_aniso_U_11
_atom_site_aniso_U_22
_atom_site_aniso_U_33
_atom_site_aniso_U_12
_atom_site_aniso_U_13
_atom_site_aniso_U_23
S1 0.0169(11) 0.0219(10) 0.0104(9) 0.0022(8) 0.0023(7) -0.0011(7)
S2 0.0150(10) 0.0218(10) 0.0104(9) 0.0052(8) 0.0016(7) -0.0017(7)
Cl1 0.0542(15) 0.0633(15) 0.0230(11) 0.0381(12) -0.0036(10) 0.0050(10)
Cl2 0.0257(11) 0.0296(11) 0.0378(11) 0.0150(9) 0.0063(9) 0.0057(9)
Ca 0.0164(8) 0.0185(8) 0.0135(8) 0.0021(6) 0.0025(6) -0.0013(6)
C1 0.030(5) 0.023(4) 0.016(4) 0.011(4) 0.004(3) 0.000(3)
C2 0.021(5) 0.034(5) 0.020(4) 0.011(4) -0.003(3) 0.005(3)
C3 0.021(4) 0.013(4) 0.027(4) 0.009(3) 0.000(3) -0.001(3)
C4 0.014(4) 0.017(4) 0.018(4) -0.005(3) 0.005(3) -0.007(3)
C5 0.011(4) 0.023(4) 0.020(4) 0.001(3) 0.005(3) 0.006(3)
C6 0.015(4) 0.017(4) 0.008(3) 0.003(3) 0.000(3) -0.001(3)
O7 0.029(3) 0.028(3) 0.009(2) 0.001(2) 0.008(2) -0.005(2)
O8 0.012(3) 0.036(3) 0.026(3) -0.003(2) 0.002(2) 0.002(2)
O9 0.046(4) 0.017(3) 0.016(3) -0.001(3) -0.001(2) 0.001(2)
N10 0.018(4) 0.030(4) 0.012(3) 0.008(3) 0.003(3) 0.000(3)
N11 0.019(3) 0.023(3) 0.015(3) 0.006(3) -0.001(3) -0.004(3)
C12 0.017(4) 0.024(4) 0.012(4) 0.008(4) -0.001(3) -0.005(3)
C13 0.018(4) 0.016(4) 0.017(4) -0.001(3) -0.002(3) 0.000(3)
O14 0.036(3) 0.034(3) 0.012(3) 0.019(3) 0.000(2) -0.002(2)
N15 0.024(4) 0.031(4) 0.011(3) 0.013(3) 0.000(3) -0.001(3)
N16 0.036(4) 0.039(4) 0.011(3) 0.023(4) 0.003(3) -0.001(3)
C17 0.030(5) 0.033(4) 0.015(4) 0.021(4) 0.004(3) -0.001(3)
C18 0.077(7) 0.074(7) 0.014(4) 0.062(6) -0.001(4) -0.004(4)
C19 0.018(4) 0.017(4) 0.015(4) 0.005(3) 0.003(3) 0.000(3)
C20 0.014(4) 0.020(4) 0.015(4) 0.002(3) 0.009(3) -0.004(3)
C21 0.017(4) 0.016(4) 0.013(4) 0.000(3) 0.005(3) -0.003(3)
C22 0.030(5) 0.032(5) 0.012(4) 0.017(4) 0.003(3) 0.004(3)
C23 0.033(5) 0.025(4) 0.016(4) 0.016(4) 0.008(3) 0.002(3)
C24 0.026(5) 0.029(4) 0.011(4) 0.013(4) 0.004(3) 0.002(3)
O25 0.024(3) 0.042(3) 0.012(3) 0.016(3) 0.006(2) -0.002(2)
O26 0.012(3) 0.042(3) 0.022(3) 0.001(2) -0.008(2) -0.004(2)
O27 0.029(3) 0.025(3) 0.017(3) 0.006(2) 0.005(2) 0.005(2)
O30 0.030(3) 0.036(3) 0.024(3) 0.005(3) 0.002(2) 0.013(3)
O31 0.022(3) 0.033(3) 0.035(3) -0.008(3) 0.008(3) -0.006(3)
O32 0.034(4) 0.034(3) 0.024(3) 0.007(3) 0.008(3) -0.002(3)

loop_
_atom_type_symbol
_atom_type_description
_atom_type_scat_dispersion_real
_atom_type_scat_dispersion_imag
_atom_type_scat_source
C C 0.0181 0.0091 'International Tables Vol C Tables 4.2.6.8 and 6.1.1.4'
H H 0.0000 0.0000 'International Tables Vol C Tables 4.2.6.8 and 6.1.1.4'
N N 0.0311 0.0180 'International Tables Vol C Tables 4.2.6.8 and 6.1.1.4'
O O 0.0492 0.0322 'International Tables Vol C Tables 4.2.6.8 and 6.1.1.4'
S S 0.3331 0.5567 'International Tables Vol C Tables 4.2.6.8 and 6.1.1.4'
Cl Cl 0.3639 0.7018 'International Tables Vol C Tables 4.2.6.8 and 6.1.1.4'
Ca Ca 0.3410 1.2860 'International Tables Vol C Tables 4.2.6.8 and 6.1.1.4'

loop_
_geom_angle_atom_site_label_1
_geom_angle_atom_site_label_2
_geom_angle_atom_site_label_3
_geom_angle_site_symmetry_1
_geom_angle_site_symmetry_3
_geom_angle
_geom_angle_publ_flag
O8 S1 O7 . . 113.1(3) ?
O8 S1 O9 . . 112.5(3) ?
O7 S1 O9 . . 111.8(3) ?
O8 S1 C5 . . 105.9(3) ?
O7 S1 C5 . . 105.8(3) ?
O9 S1 C5 . . 107.1(3) ?
O26 S2 O25 . . 114.1(3) ?
O26 S2 O27 . . 112.3(3) ?
O25 S2 O27 . . 110.8(3) ?
O26 S2 C21 . . 108.2(3) ?
O25 S2 C21 . . 105.7(3) ?
O27 S2 C21 . . 105.1(3) ?
O27 Ca O25 2_655 . 79.50(16) ?
O27 Ca O30 2_655 . 161.54(18) ?
O25 Ca O30 . . 90.03(18) ?
O27 Ca O7 2_655 2_565 92.76(17) ?
O25 Ca O7 . 2_565 144.15(18) ?
O30 Ca O7 . 2_565 86.87(18) ?
O27 Ca O26 2_655 1_455 114.27(18) ?
O25 Ca O26 . 1_455 81.96(17) ?
O30 Ca O26 . 1_455 78.77(18) ?
O7 Ca O26 2_565 1_455 131.98(17) ?
O27 Ca O31 2_655 . 74.88(18) ?
O25 Ca O31 . . 135.67(18) ?
O30 Ca O31 . . 122.34(19) ?
O7 Ca O31 2_565 . 73.22(16) ?
O26 Ca O31 1_455 . 76.59(17) ?
O27 Ca O32 2_655 . 86.34(18) ?
O25 Ca O32 . . 74.37(17) ?
O30 Ca O32 . . 76.15(19) ?
O7 Ca O32 2_565 . 70.21(16) ?
O26 Ca O32 1_455 . 145.21(17) ?
O31 Ca O32 . . 137.73(17) ?
C6 C1 C2 . . 120.6(6) ?
C3 C2 C1 . . 120.1(6) ?
C3 C2 Cl1 . . 120.9(5) ?
C1 C2 Cl1 . . 119.0(5) ?
C4 C3 C2 . . 119.2(6) ?
C4 C3 Cl2 . . 119.6(5) ?
C2 C3 Cl2 . . 121.2(5) ?
C5 C4 C3 . . 121.7(6) ?
C4 C5 C6 . . 119.3(6) ?
C4 C5 S1 . . 119.5(5) ?
C6 C5 S1 . . 121.2(5) ?
C1 C6 N10 . . 120.6(6) ?
C1 C6 C5 . . 118.9(6) ?
N10 C6 C5 . . 120.5(6) ?
S1 O7 Ca . 2_565 147.0(3) ?
N11 N10 C6 . . 118.3(6) ?
C12 N11 N10 . . 115.9(6) ?
N11 C12 C17 . . 125.5(6) ?
N11 C12 C13 . . 128.2(6) ?
C17 C12 C13 . . 106.3(6) ?
O14 C13 N15 . . 128.7(6) ?
O14 C13 C12 . . 127.7(6) ?
N15 C13 C12 . . 103.6(5) ?
C13 N15 N16 . . 112.3(5) ?
C13 N15 C19 . . 129.4(5) ?
N16 N15 C19 . . 118.2(5) ?
C17 N16 N15 . . 107.6(5) ?
N16 C17 C12 . . 110.2(6) ?
N16 C17 C18 . . 122.3(6) ?
C12 C17 C18 . . 127.5(6) ?
C24 C19 C20 . . 120.4(6) ?
C24 C19 N15 . . 119.7(6) ?
C20 C19 N15 . . 119.9(6) ?
C21 C20 C19 . . 119.1(6) ?
C20 C21 C22 . . 121.8(6) ?
C20 C21 S2 . . 119.1(5) ?
C22 C21 S2 . . 119.1(5) ?
C23 C22 C21 . . 118.3(6) ?
C24 C23 C22 . . 120.9(6) ?
C23 C24 C19 . . 119.5(6) ?
S2 O25 Ca . . 155.9(3) ?
S2 O26 Ca . 1_655 168.8(3) ?
S2 O27 Ca . 2_655 131.6(3) ?

loop_
_geom_bond_atom_site_label_1
_geom_bond_atom_site_label_2
_geom_bond_site_symmetry_2
_geom_bond_distance
_geom_bond_publ_flag
S1 O8 . 1.450(5) ?
S1 O7 . 1.450(4) ?
S1 O9 . 1.456(5) ?
S1 C5 . 1.781(7) ?
S2 O26 . 1.450(5) ?
S2 O25 . 1.458(5) ?
S2 O27 . 1.464(5) ?
S2 C21 . 1.772(6) ?
Cl1 C2 . 1.727(7) ?
Cl2 C3 . 1.735(6) ?
Ca O27 2_655 2.385(5) ?
Ca O25 . 2.388(4) ?
Ca O30 . 2.390(5) ?
Ca O7 2_565 2.404(5) ?
Ca O26 1_455 2.405(5) ?
Ca O31 . 2.408(5) ?
Ca O32 . 2.460(6) ?
C1 C6 . 1.384(9) ?
C1 C2 . 1.388(9) ?
C2 C3 . 1.381(10) ?
C3 C4 . 1.381(9) ?
C4 C5 . 1.367(9) ?
C5 C6 . 1.411(9) ?
C6 N10 . 1.404(8) ?
O7 Ca 2_565 2.404(5) ?
N10 N11 . 1.326(7) ?
N11 C12 . 1.319(8) ?
C12 C17 . 1.450(9) ?
C12 C13 . 1.457(9) ?
C13 O14 . 1.239(8) ?
C13 N15 . 1.375(8) ?
N15 N16 . 1.410(7) ?
N15 C19 . 1.433(9) ?
N16 C17 . 1.298(9) ?
C17 C18 . 1.481(10) ?
C19 C24 . 1.390(9) ?
C19 C20 . 1.392(9) ?
C20 C21 . 1.371(9) ?
C21 C22 . 1.392(9) ?
C22 C23 . 1.390(9) ?
C23 C24 . 1.383(9) ?
O26 Ca 1_655 2.405(5) ?
O27 Ca 2_655 2.385(5) ?

loop_
_geom_torsion_atom_site_label_1
_geom_torsion_atom_site_label_2
_geom_torsion_atom_site_label_3
_geom_torsion_atom_site_label_4
_geom_torsion_site_symmetry_1
_geom_torsion_site_symmetry_2
_geom_torsion_site_symmetry_3
_geom_torsion_site_symmetry_4
_geom_torsion
_geom_torsion_publ_flag
C6 C1 C2 C3 . . . . -0.2(11) ?
C6 C1 C2 Cl1 . . . . -178.4(6) ?
C1 C2 C3 C4 . . . . 0.7(11) ?
Cl1 C2 C3 C4 . . . . 178.9(6) ?
C1 C2 C3 Cl2 . . . . -179.9(6) ?
Cl1 C2 C3 Cl2 . . . . -1.7(9) ?
C2 C3 C4 C5 . . . . -2.1(11) ?
Cl2 C3 C4 C5 . . . . 178.4(5) ?
C3 C4 C5 C6 . . . . 2.9(10) ?
C3 C4 C5 S1 . . . . -178.5(5) ?
O8 S1 C5 C4 . . . . -114.4(6) ?
O7 S1 C5 C4 . . . . 5.8(6) ?
O9 S1 C5 C4 . . . . 125.3(6) ?
O8 S1 C5 C6 . . . . 64.1(6) ?
O7 S1 C5 C6 . . . . -175.6(5) ?
O9 S1 C5 C6 . . . . -56.2(6) ?
C2 C1 C6 N10 . . . . -178.8(6) ?
C2 C1 C6 C5 . . . . 1.0(10) ?
C4 C5 C6 C1 . . . . -2.4(10) ?
S1 C5 C6 C1 . . . . 179.1(5) ?
C4 C5 C6 N10 . . . . 177.5(6) ?
S1 C5 C6 N10 . . . . -1.0(9) ?
O8 S1 O7 Ca . . . 2_565 10.4(6) ?
O9 S1 O7 Ca . . . 2_565 138.6(5) ?
C5 S1 O7 Ca . . . 2_565 -105.1(5) ?
C1 C6 N10 N11 . . . . 4.8(9) ?
C5 C6 N10 N11 . . . . -175.0(6) ?
C6 N10 N11 C12 . . . . 177.2(6) ?
N10 N11 C12 C17 . . . . 179.8(7) ?
N10 N11 C12 C13 . . . . 1.9(11) ?
N11 C12 C13 O14 . . . . -2.2(12) ?
C17 C12 C13 O14 . . . . 179.6(7) ?
N11 C12 C13 N15 . . . . 179.1(7) ?
C17 C12 C13 N15 . . . . 0.9(8) ?
O14 C13 N15 N16 . . . . -179.3(7) ?
C12 C13 N15 N16 . . . . -0.6(8) ?
O14 C13 N15 C19 . . . . 3.1(12) ?
C12 C13 N15 C19 . . . . -178.2(7) ?
C13 N15 N16 C17 . . . . 0.1(8) ?
C19 N15 N16 C17 . . . . 177.9(6) ?
N15 N16 C17 C12 . . . . 0.5(9) ?
N15 N16 C17 C18 . . . . 179.5(8) ?
N11 C12 C17 N16 . . . . -179.2(7) ?
C13 C12 C17 N16 . . . . -0.9(9) ?
N11 C12 C17 C18 . . . . 1.9(13) ?
C13 C12 C17 C18 . . . . -179.8(8) ?
C13 N15 C19 C24 . . . . -174.1(7) ?
N16 N15 C19 C24 . . . . 8.4(10) ?
C13 N15 C19 C20 . . . . 5.7(11) ?
N16 N15 C19 C20 . . . . -171.7(6) ?
C24 C19 C20 C21 . . . . 0.1(10) ?
N15 C19 C20 C21 . . . . -179.7(6) ?
C19 C20 C21 C22 . . . . 0.5(10) ?
C19 C20 C21 S2 . . . . -178.1(5) ?
O26 S2 C21 C20 . . . . -116.7(6) ?
O25 S2 C21 C20 . . . . 6.0(6) ?
O27 S2 C21 C20 . . . . 123.2(6) ?
O26 S2 C21 C22 . . . . 64.7(6) ?
O25 S2 C21 C22 . . . . -172.6(6) ?
O27 S2 C21 C22 . . . . -55.4(6) ?
C20 C21 C22 C23 . . . . -1.2(11) ?
S2 C21 C22 C23 . . . . 177.4(6) ?
C21 C22 C23 C24 . . . . 1.3(11) ?
C22 C23 C24 C19 . . . . -0.8(11) ?
C20 C19 C24 C23 . . . . 0.0(11) ?
N15 C19 C24 C23 . . . . 179.9(7) ?
O26 S2 O25 Ca . . . . -29.4(9) ?
O27 S2 O25 Ca . . . . 98.6(8) ?
C21 S2 O25 Ca . . . . -148.1(7) ?
O27 Ca O25 S2 2_655 . . . -39.7(8) ?
O30 Ca O25 S2 . . . . 125.0(8) ?
O7 Ca O25 S2 2_565 . . . 40.3(9) ?
O26 Ca O25 S2 1_455 . . . -156.3(8) ?
O31 Ca O25 S2 . . . . -95.0(8) ?
O32 Ca O25 S2 . . . . 49.4(8) ?
O25 S2 O26 Ca . . . 1_655 26.8(18) ?
O27 S2 O26 Ca . . . 1_655 -100.4(17) ?
C21 S2 O26 Ca . . . 1_655 144.1(17) ?
O26 S2 O27 Ca . . . 2_655 18.9(4) ?
O25 S2 O27 Ca . . . 2_655 -110.0(4) ?
C21 S2 O27 Ca . . . 2_655 136.2(3) ?
